data_7004026
loop_
_publ_author_name
'Lu, Zhengliang'
'Costa, Jos\'e S\'anchez'
'Roubeau, Olivier'
'Mutikainen, Ilpo'
'Turpeinen, Urho'
'Teat, Simon J.'
'Gamez, Patrick'
'Reedijk, Jan'

_publ_section_title
;
 A copper complex bearing a TEMPO moiety as catalyst for the aerobic
 oxidation of primary alcohols
;
_journal_issue 27
_journal_name_full 'Dalton Transactions'
_journal_page_first 3567
_journal_page_last 3573
_journal_paper_doi 10.1039/b802109k
_journal_year 2008
_chemical_formula_sum 'C68 H78 N18 O5'
_chemical_formula_weight 1227.48
_chemical_name_systematic
;
?
;
_space_group_IT_number 14
_symmetry_cell_setting monoclinic
_symmetry_space_group_name_Hall '-P 2ybc'
_symmetry_space_group_name_H-M 'P 1 21/c 1'
_atom_sites_solution_hydrogens geom
_atom_sites_solution_primary direct
_atom_sites_solution_secondary difmap
_audit_creation_method SHELXL-97
_cell_angle_alpha 90.00
_cell_angle_beta 90.85(3)
_cell_angle_gamma 90.00
_cell_formula_units_Z 2
_cell_length_a 7.7743(16)
_cell_length_b 29.216(6)
_cell_length_c 14.248(3)
_cell_measurement_temperature 150(2)
_cell_volume 3235.8(12)
_computing_cell_refinement 'HKL Scalepack (Otwinowski & Minor 1997)'
_computing_data_collection 'Collect (Bruker AXS BV, 1997-2004)'
_computing_data_reduction 'HKL Denzo and Scalepack (Otwinowski & Minor 1997)'
_computing_structure_refinement 'SHELXL-97 (Sheldrick, 1997)'
_computing_structure_solution 'SHELXS-97 (Sheldrick, 1990)'
_diffrn_ambient_temperature 150(2)
_diffrn_detector_area_resol_mean 9
_diffrn_measured_fraction_theta_full 0.983
_diffrn_measured_fraction_theta_max 0.983
_diffrn_measurement_device_type KappaCCD
_diffrn_measurement_method CCD
_diffrn_radiation_monochromator graphite
_diffrn_radiation_source 'fine-focus sealed tube'
_diffrn_radiation_type MoK\a
_diffrn_radiation_wavelength 0.71073
_diffrn_reflns_av_R_equivalents 0.0246
_diffrn_reflns_av_sigmaI/netI 0.0471
_diffrn_reflns_limit_h_max 10
_diffrn_reflns_limit_h_min -10
_diffrn_reflns_limit_k_max 36
_diffrn_reflns_limit_k_min -37
_diffrn_reflns_limit_l_max 18
_diffrn_reflns_limit_l_min -18
_diffrn_reflns_number 13021
_diffrn_reflns_theta_full 27.54
_diffrn_reflns_theta_max 27.54
_diffrn_reflns_theta_min 2.71
_exptl_absorpt_coefficient_mu 0.083
_exptl_absorpt_correction_T_max 0.99
_exptl_absorpt_correction_T_min 0.96
_exptl_absorpt_correction_type multi-scan
_exptl_absorpt_process_details MULABS
_exptl_crystal_colour pink
_exptl_crystal_density_diffrn 1.260
_exptl_crystal_density_method 'not measured'
_exptl_crystal_description block
_exptl_crystal_F_000 1304
_exptl_crystal_size_max 0.45
_exptl_crystal_size_mid 0.23
_exptl_crystal_size_min 0.12
_refine_diff_density_max 0.294
_refine_diff_density_min -0.290
_refine_diff_density_rms 0.053
_refine_ls_extinction_method none
_refine_ls_goodness_of_fit_ref 1.053
_refine_ls_hydrogen_treatment constr
_refine_ls_matrix_type full
_refine_ls_number_parameters 415
_refine_ls_number_reflns 7332
_refine_ls_number_restraints 6
_refine_ls_restrained_S_all 1.059
_refine_ls_R_factor_all 0.0835
_refine_ls_R_factor_gt 0.0531
_refine_ls_shift/su_max 0.000
_refine_ls_shift/su_mean 0.000
_refine_ls_structure_factor_coef Fsqd
_refine_ls_weighting_details 'calc w=1/[\s^2^(Fo^2^)+(0.0741P)^2^+0.6754P] where P=(Fo^2^+2Fc^2^)/3'
_refine_ls_weighting_scheme calc
_refine_ls_wR_factor_gt 0.1379
_refine_ls_wR_factor_ref 0.1549
_reflns_number_gt 5054
_reflns_number_total 7332
_reflns_threshold_expression >2sigma(I)
_cod_data_source_file b802109k.txt
_cod_data_source_block 7a
_cod_original_cell_volume 3236.0(11)
_cod_original_sg_symbol_H-M P21/c
_cod_database_code 7004026

loop_
_symmetry_equiv_pos_as_xyz
'x, y, z'
'-x, y+1/2, -z+1/2'
'-x, -y, -z'
'x, -y-1/2, z-1/2'

loop_
_atom_site_label
_atom_site_type_symbol
_atom_site_fract_x
_atom_site_fract_y
_atom_site_fract_z
_atom_site_U_iso_or_equiv
_atom_site_adp_type
_atom_site_occupancy
_atom_site_symmetry_multiplicity
_atom_site_calc_flag
_atom_site_refinement_flags
_atom_site_disorder_assembly
_atom_site_disorder_group
N1 N 0.44109(17) 0.45608(4) 0.08381(9) 0.0283(3) Uani 1 1 d . . .
C2 C 0.5674(2) 0.42883(5) 0.05005(11) 0.0270(4) Uani 1 1 d . . .
N3 N 0.59427(17) 0.38497(4) 0.07417(9) 0.0277(3) Uani 1 1 d . . .
C4 C 0.4832(2) 0.36853(5) 0.13626(11) 0.0266(3) Uani 1 1 d . . .
N5 N 0.35171(17) 0.39166(4) 0.17432(9) 0.0284(3) Uani 1 1 d . . .
C6 C 0.3432(2) 0.43462(5) 0.14473(11) 0.0269(3) Uani 1 1 d . . .
N7 N 0.67467(18) 0.44793(5) -0.01226(10) 0.0335(3) Uani 1 1 d . . .
H7A H 0.6729 0.4778 -0.0201 0.040 Uiso 1 1 calc R . .
C8 C 0.7943(2) 0.42034(6) -0.06733(12) 0.0302(4) Uani 1 1 d . . .
H8A H 0.8174 0.3910 -0.0333 0.036 Uiso 1 1 calc R . .
C9 C 0.9625(2) 0.44520(6) -0.08042(12) 0.0305(4) Uani 1 1 d . . .
H9A H 1.0122 0.4529 -0.0180 0.037 Uiso 1 1 calc R . .
H9B H 0.9401 0.4742 -0.1142 0.037 Uiso 1 1 calc R . .
C10 C 1.0941(2) 0.41690(6) -0.13544(12) 0.0334(4) Uani 1 1 d . . .
C11 C 1.2348(3) 0.44894(7) -0.17088(17) 0.0532(6) Uani 1 1 d . . .
H11A H 1.3198 0.4312 -0.2056 0.080 Uiso 1 1 calc R . .
H11B H 1.2914 0.4641 -0.1173 0.080 Uiso 1 1 calc R . .
H11C H 1.1833 0.4721 -0.2124 0.080 Uiso 1 1 calc R . .
C12 C 1.1752(2) 0.37945(6) -0.07408(13) 0.0405(4) Uani 1 1 d . . .
H12A H 1.0851 0.3588 -0.0520 0.061 Uiso 1 1 calc R . .
H12B H 1.2342 0.3935 -0.0201 0.061 Uiso 1 1 calc R . .
H12C H 1.2583 0.3621 -0.1109 0.061 Uiso 1 1 calc R . .
N13 N 1.0088(2) 0.39498(5) -0.21874(10) 0.0390(4) Uani 1 1 d . . .
O14 O 1.1118(2) 0.37598(5) -0.27756(9) 0.0572(4) Uani 1 1 d . . .
C15 C 0.8281(3) 0.37796(7) -0.22171(13) 0.0443(5) Uani 1 1 d . . .
C16 C 0.8227(3) 0.32882(7) -0.18505(17) 0.0538(6) Uani 1 1 d . . .
H16A H 0.8968 0.3094 -0.2234 0.081 Uiso 1 1 calc R . .
H16B H 0.7043 0.3174 -0.1886 0.081 Uiso 1 1 calc R . .
H16C H 0.8636 0.3282 -0.1197 0.081 Uiso 1 1 calc R . .
C17 C 0.7658(4) 0.37865(11) -0.32406(17) 0.0900(10) Uani 1 1 d . . .
H17A H 0.8389 0.3586 -0.3615 0.135 Uiso 1 1 calc R . .
H17B H 0.7722 0.4100 -0.3485 0.135 Uiso 1 1 calc R . .
H17C H 0.6466 0.3679 -0.3278 0.135 Uiso 1 1 calc R . .
C18 C 0.7158(3) 0.40950(7) -0.16265(14) 0.0430(5) Uani 1 1 d . . .
H18A H 0.6964 0.4385 -0.1973 0.052 Uiso 1 1 calc R . .
H18B H 0.6025 0.3948 -0.1538 0.052 Uiso 1 1 calc R . .
O19 O 0.21569(15) 0.46133(4) 0.17747(8) 0.0330(3) Uani 1 1 d . . .
C20 C 0.1052(2) 0.44281(6) 0.24823(11) 0.0318(4) Uani 1 1 d . . .
H20A H 0.0554 0.4683 0.2848 0.038 Uiso 1 1 calc R . .
H20B H 0.1744 0.4236 0.2919 0.038 Uiso 1 1 calc R . .
C21 C -0.0391(2) 0.41426(7) 0.20642(12) 0.0390(4) Uani 1 1 d . . .
H21A H -0.1002 0.4317 0.1566 0.047 Uiso 1 1 calc R . .
H21B H 0.0078 0.3860 0.1784 0.047 Uiso 1 1 calc R . .
N22 N -0.15638(19) 0.40288(5) 0.28115(10) 0.0340(3) Uani 1 1 d . . .
C23 C -0.1368(3) 0.36981(7) 0.34680(13) 0.0417(4) Uani 1 1 d . . .
H23A H -0.0500 0.3469 0.3484 0.050 Uiso 1 1 calc R . .
C24 C -0.2641(3) 0.37537(7) 0.41004(13) 0.0421(5) Uani 1 1 d . . .
H24A H -0.2857 0.3572 0.4639 0.050 Uiso 1 1 calc R . .
C25 C -0.3569(2) 0.41372(6) 0.37860(12) 0.0342(4) Uani 1 1 d . . .
N26 N -0.28978(19) 0.43087(5) 0.30005(10) 0.0349(3) Uani 1 1 d . . .
C27 C -0.5089(3) 0.43462(7) 0.42143(13) 0.0424(5) Uani 1 1 d . . .
N28 N -0.5781(3) 0.41022(7) 0.49149(13) 0.0631(6) Uani 1 1 d . . .
C29 C -0.7126(4) 0.42787(14) 0.5351(2) 0.0859(10) Uani 1 1 d . . .
H29A H -0.7622 0.4107 0.5844 0.103 Uiso 1 1 calc R . .
C30 C -0.7833(4) 0.46899(15) 0.5134(2) 0.0911(11) Uani 1 1 d . . .
H30A H -0.8790 0.4803 0.5471 0.109 Uiso 1 1 calc R . .
C31 C -0.7140(3) 0.49398(10) 0.4419(2) 0.0757(8) Uani 1 1 d . . .
H31A H -0.7610 0.5229 0.4253 0.091 Uiso 1 1 calc R . .
C32 C -0.5732(3) 0.47640(8) 0.39356(16) 0.0531(6) Uani 1 1 d . . .
H32A H -0.5237 0.4928 0.3431 0.064 Uiso 1 1 calc R . .
N33 N 0.50544(18) 0.32344(4) 0.16099(10) 0.0306(3) Uani 1 1 d . . .
C34 C 0.4054(2) 0.30012(6) 0.23054(12) 0.0321(4) Uani 1 1 d . . .
C35 C 0.3591(3) 0.25475(6) 0.21375(15) 0.0430(5) Uani 1 1 d . . .
H35A H 0.3894 0.2404 0.1565 0.052 Uiso 1 1 calc R . .
C36 C 0.2688(3) 0.23066(7) 0.28076(17) 0.0535(6) Uani 1 1 d . . .
H36A H 0.2366 0.1998 0.2691 0.064 Uiso 1 1 calc R . .
C37 C 0.2256(3) 0.25107(7) 0.36381(17) 0.0524(6) Uani 1 1 d . . .
H37A H 0.1628 0.2344 0.4092 0.063 Uiso 1 1 calc R . .
C38 C 0.2733(3) 0.29578(7) 0.38128(14) 0.0446(5) Uani 1 1 d . . .
H38A H 0.2441 0.3098 0.4390 0.054 Uiso 1 1 calc R . .
C39 C 0.3638(2) 0.32035(6) 0.31478(12) 0.0362(4) Uani 1 1 d . . .
H39A H 0.3971 0.3511 0.3272 0.043 Uiso 1 1 calc R . .
C40 C 0.6281(2) 0.29603(5) 0.11054(12) 0.0322(4) Uani 1 1 d . . .
C41 C 0.7811(3) 0.28408(7) 0.15297(15) 0.0441(5) Uani 1 1 d . . .
H41A H 0.8105 0.2954 0.2136 0.053 Uiso 1 1 calc R . .
C42 C 0.8937(3) 0.25488(8) 0.1054(2) 0.0603(6) Uani 1 1 d . . .
H42A H 1.0014 0.2468 0.1330 0.072 Uiso 1 1 calc R . .
C43 C 0.8474(3) 0.23819(7) 0.01904(19) 0.0604(7) Uani 1 1 d . . .
H43A H 0.9228 0.2179 -0.0124 0.073 Uiso 1 1 calc R . .
C44 C 0.6951(4) 0.25008(7) -0.02272(17) 0.0614(7) Uani 1 1 d . . .
H44A H 0.6647 0.2382 -0.0827 0.074 Uiso 1 1 calc R . .
C45 C 0.5854(3) 0.27945(6) 0.02258(14) 0.0473(5) Uani 1 1 d . . .
H45A H 0.4801 0.2883 -0.0068 0.057 Uiso 1 1 calc R . .
O46 O 1.3423(11) 0.3363(2) -0.4074(5) 0.183(3) Uani 0.50 1 d PU . .

loop_
_atom_site_aniso_label
_atom_site_aniso_U_11
_atom_site_aniso_U_22
_atom_site_aniso_U_33
_atom_site_aniso_U_23
_atom_site_aniso_U_13
_atom_site_aniso_U_12
N1 0.0259(7) 0.0226(7) 0.0367(8) 0.0023(6) 0.0082(6) 0.0017(5)
C2 0.0239(8) 0.0227(8) 0.0346(8) -0.0007(7) 0.0043(7) -0.0004(6)
N3 0.0249(7) 0.0223(7) 0.0360(7) 0.0009(6) 0.0036(6) -0.0002(5)
C4 0.0246(8) 0.0231(8) 0.0321(8) 0.0017(7) -0.0008(7) -0.0006(6)
N5 0.0253(7) 0.0250(7) 0.0351(7) 0.0040(6) 0.0035(6) -0.0001(5)
C6 0.0227(8) 0.0265(8) 0.0316(8) 0.0006(7) 0.0037(6) 0.0006(6)
N7 0.0325(8) 0.0194(7) 0.0491(9) 0.0023(6) 0.0176(7) 0.0028(6)
C8 0.0270(9) 0.0245(8) 0.0396(9) -0.0012(7) 0.0101(7) 0.0036(7)
C9 0.0304(9) 0.0252(8) 0.0360(9) -0.0001(7) 0.0074(7) 0.0017(7)
C10 0.0306(10) 0.0306(9) 0.0394(9) -0.0011(7) 0.0087(7) 0.0039(7)
C11 0.0386(12) 0.0438(11) 0.0780(15) 0.0039(11) 0.0262(11) 0.0016(9)
C12 0.0353(10) 0.0360(10) 0.0502(11) -0.0054(8) -0.0020(8) 0.0091(8)
N13 0.0464(10) 0.0403(9) 0.0307(7) -0.0005(7) 0.0117(7) 0.0121(7)
O14 0.0703(11) 0.0592(9) 0.0430(8) -0.0050(7) 0.0274(7) 0.0167(8)
C15 0.0436(12) 0.0491(12) 0.0398(10) -0.0120(9) -0.0065(9) 0.0099(9)
C16 0.0450(13) 0.0410(11) 0.0756(15) -0.0241(10) 0.0037(11) -0.0016(9)
C17 0.104(2) 0.112(2) 0.0532(14) -0.0307(15) -0.0323(15) 0.0383(19)
C18 0.0329(10) 0.0429(11) 0.0532(11) -0.0085(9) -0.0042(9) 0.0096(8)
O19 0.0295(7) 0.0301(6) 0.0400(7) 0.0056(5) 0.0133(5) 0.0052(5)
C20 0.0277(9) 0.0370(9) 0.0308(8) 0.0004(7) 0.0080(7) -0.0014(7)
C21 0.0306(10) 0.0546(12) 0.0319(9) -0.0029(8) 0.0071(7) -0.0052(8)
N22 0.0285(8) 0.0410(8) 0.0327(7) -0.0012(7) 0.0054(6) -0.0047(6)
C23 0.0395(11) 0.0405(10) 0.0452(10) 0.0015(9) 0.0017(9) 0.0008(8)
C24 0.0493(12) 0.0411(11) 0.0360(10) 0.0052(8) 0.0071(8) -0.0076(9)
C25 0.0331(10) 0.0382(10) 0.0316(9) -0.0061(7) 0.0054(7) -0.0099(8)
N26 0.0289(8) 0.0410(8) 0.0349(8) -0.0012(6) 0.0045(6) -0.0037(6)
C27 0.0367(11) 0.0516(12) 0.0391(10) -0.0154(9) 0.0057(8) -0.0132(9)
N28 0.0566(13) 0.0855(14) 0.0479(10) -0.0154(10) 0.0261(9) -0.0244(11)
C29 0.0611(18) 0.131(3) 0.0660(17) -0.0344(18) 0.0333(14) -0.0303(19)
C30 0.0418(15) 0.149(3) 0.083(2) -0.060(2) 0.0179(14) -0.0115(19)
C31 0.0466(15) 0.0868(19) 0.093(2) -0.0495(17) -0.0144(14) 0.0115(13)
C32 0.0393(12) 0.0574(13) 0.0625(13) -0.0199(11) -0.0040(10) -0.0021(10)
N33 0.0302(8) 0.0215(7) 0.0402(8) 0.0050(6) 0.0059(6) -0.0003(6)
C34 0.0248(9) 0.0273(9) 0.0440(10) 0.0103(7) -0.0017(7) -0.0021(7)
C35 0.0402(11) 0.0309(10) 0.0580(12) 0.0051(9) 0.0037(9) -0.0054(8)
C36 0.0481(13) 0.0320(10) 0.0807(16) 0.0150(11) 0.0075(11) -0.0111(9)
C37 0.0418(12) 0.0461(12) 0.0696(14) 0.0248(11) 0.0130(11) -0.0041(9)
C38 0.0409(12) 0.0455(12) 0.0478(11) 0.0152(9) 0.0064(9) 0.0031(9)
C39 0.0333(10) 0.0332(9) 0.0421(10) 0.0088(8) 0.0005(8) -0.0010(7)
C40 0.0318(9) 0.0199(8) 0.0451(10) 0.0048(7) 0.0056(8) -0.0005(7)
C41 0.0347(11) 0.0398(11) 0.0578(12) 0.0081(9) 0.0000(9) 0.0018(8)
C42 0.0373(12) 0.0477(13) 0.0960(19) 0.0180(13) 0.0084(12) 0.0121(10)
C43 0.0652(16) 0.0362(11) 0.0807(17) 0.0010(11) 0.0319(14) 0.0082(11)
C44 0.087(2) 0.0357(11) 0.0618(14) -0.0105(10) 0.0155(13) 0.0029(12)
C45 0.0575(14) 0.0325(10) 0.0519(12) -0.0063(9) -0.0006(10) 0.0034(9)
O46 0.229(7) 0.160(5) 0.164(5) 0.026(4) 0.063(5) 0.041(5)

loop_
_atom_type_symbol
_atom_type_description
_atom_type_scat_dispersion_real
_atom_type_scat_dispersion_imag
_atom_type_scat_source
C C 0.0033 0.0016 'International Tables Vol C Tables 4.2.6.8 and 6.1.1.4'
H H 0.0000 0.0000 'International Tables Vol C Tables 4.2.6.8 and 6.1.1.4'
N N 0.0061 0.0033 'International Tables Vol C Tables 4.2.6.8 and 6.1.1.4'
O O 0.0106 0.0060 'International Tables Vol C Tables 4.2.6.8 and 6.1.1.4'

loop_
_geom_angle_atom_site_label_1
_geom_angle_atom_site_label_2
_geom_angle_atom_site_label_3
_geom_angle
_geom_angle_site_symmetry_1
_geom_angle_site_symmetry_3
_geom_angle_publ_flag
C6 N1 C2 112.41(13) . . ?
N3 C2 N7 117.92(14) . . ?
N3 C2 N1 125.43(14) . . ?
N7 C2 N1 116.64(14) . . ?
C4 N3 C2 114.43(13) . . ?
N3 C4 N5 126.08(14) . . ?
N3 C4 N33 115.79(14) . . ?
N5 C4 N33 118.12(14) . . ?
C6 N5 C4 112.45(13) . . ?
N1 C6 N5 129.19(15) . . ?
N1 C6 O19 112.69(13) . . ?
N5 C6 O19 118.09(14) . . ?
C2 N7 C8 121.89(13) . . ?
C2 N7 H7A 119.1 . . ?
C8 N7 H7A 119.1 . . ?
N7 C8 C9 111.03(13) . . ?
N7 C8 C18 110.14(14) . . ?
C9 C8 C18 109.15(15) . . ?
N7 C8 H8A 108.8 . . ?
C9 C8 H8A 108.8 . . ?
C18 C8 H8A 108.8 . . ?
C8 C9 C10 112.84(14) . . ?
C8 C9 H9A 109.0 . . ?
C10 C9 H9A 109.0 . . ?
C8 C9 H9B 109.0 . . ?
C10 C9 H9B 109.0 . . ?
H9A C9 H9B 107.8 . . ?
N13 C10 C12 108.74(14) . . ?
N13 C10 C11 108.11(15) . . ?
C12 C10 C11 109.58(16) . . ?
N13 C10 C9 110.11(14) . . ?
C12 C10 C9 111.37(14) . . ?
C11 C10 C9 108.87(14) . . ?
C10 C11 H11A 109.5 . . ?
C10 C11 H11B 109.5 . . ?
H11A C11 H11B 109.5 . . ?
C10 C11 H11C 109.5 . . ?
H11A C11 H11C 109.5 . . ?
H11B C11 H11C 109.5 . . ?
C10 C12 H12A 109.5 . . ?
C10 C12 H12B 109.5 . . ?
H12A C12 H12B 109.5 . . ?
C10 C12 H12C 109.5 . . ?
H12A C12 H12C 109.5 . . ?
H12B C12 H12C 109.5 . . ?
O14 N13 C15 115.54(15) . . ?
O14 N13 C10 115.25(15) . . ?
C15 N13 C10 124.92(14) . . ?
N13 C15 C16 109.54(16) . . ?
N13 C15 C17 107.9(2) . . ?
C16 C15 C17 109.2(2) . . ?
N13 C15 C18 109.19(15) . . ?
C16 C15 C18 111.03(17) . . ?
C17 C15 C18 109.96(18) . . ?
C15 C16 H16A 109.5 . . ?
C15 C16 H16B 109.5 . . ?
H16A C16 H16B 109.5 . . ?
C15 C16 H16C 109.5 . . ?
H16A C16 H16C 109.5 . . ?
H16B C16 H16C 109.5 . . ?
C15 C17 H17A 109.5 . . ?
C15 C17 H17B 109.5 . . ?
H17A C17 H17B 109.5 . . ?
C15 C17 H17C 109.5 . . ?
H17A C17 H17C 109.5 . . ?
H17B C17 H17C 109.5 . . ?
C8 C18 C15 113.18(15) . . ?
C8 C18 H18A 108.9 . . ?
C15 C18 H18A 108.9 . . ?
C8 C18 H18B 108.9 . . ?
C15 C18 H18B 108.9 . . ?
H18A C18 H18B 107.8 . . ?
C6 O19 C20 118.26(13) . . ?
O19 C20 C21 112.22(14) . . ?
O19 C20 H20A 109.2 . . ?
C21 C20 H20A 109.2 . . ?
O19 C20 H20B 109.2 . . ?
C21 C20 H20B 109.2 . . ?
H20A C20 H20B 107.9 . . ?
N22 C21 C20 107.92(14) . . ?
N22 C21 H21A 110.1 . . ?
C20 C21 H21A 110.1 . . ?
N22 C21 H21B 110.1 . . ?
C20 C21 H21B 110.1 . . ?
H21A C21 H21B 108.4 . . ?
N26 N22 C23 111.94(14) . . ?
N26 N22 C21 120.03(15) . . ?
C23 N22 C21 127.30(16) . . ?
N22 C23 C24 107.33(17) . . ?
N22 C23 H23A 126.3 . . ?
C24 C23 H23A 126.3 . . ?
C23 C24 C25 105.07(16) . . ?
C23 C24 H24A 127.5 . . ?
C25 C24 H24A 127.5 . . ?
N26 C25 C24 111.16(16) . . ?
N26 C25 C27 121.12(17) . . ?
C24 C25 C27 127.72(17) . . ?
C25 N26 N22 104.47(14) . . ?
N28 C27 C32 122.5(2) . . ?
N28 C27 C25 114.87(19) . . ?
C32 C27 C25 122.66(18) . . ?
C29 N28 C27 117.9(3) . . ?
N28 C29 C30 123.8(3) . . ?
N28 C29 H29A 118.1 . . ?
C30 C29 H29A 118.1 . . ?
C29 C30 C31 118.7(3) . . ?
C29 C30 H30A 120.7 . . ?
C31 C30 H30A 120.7 . . ?
C30 C31 C32 119.3(3) . . ?
C30 C31 H31A 120.3 . . ?
C32 C31 H31A 120.3 . . ?
C27 C32 C31 117.9(2) . . ?
C27 C32 H32A 121.1 . . ?
C31 C32 H32A 121.1 . . ?
C4 N33 C34 124.28(14) . . ?
C4 N33 C40 119.02(13) . . ?
C34 N33 C40 116.56(13) . . ?
C39 C34 C35 119.54(16) . . ?
C39 C34 N33 122.12(15) . . ?
C35 C34 N33 118.22(16) . . ?
C36 C35 C34 119.81(19) . . ?
C36 C35 H35A 120.1 . . ?
C34 C35 H35A 120.1 . . ?
C37 C36 C35 120.47(19) . . ?
C37 C36 H36A 119.8 . . ?
C35 C36 H36A 119.8 . . ?
C36 C37 C38 119.92(19) . . ?
C36 C37 H37A 120.0 . . ?
C38 C37 H37A 120.0 . . ?
C37 C38 C39 120.3(2) . . ?
C37 C38 H38A 119.9 . . ?
C39 C38 H38A 119.9 . . ?
C34 C39 C38 119.98(18) . . ?
C34 C39 H39A 120.0 . . ?
C38 C39 H39A 120.0 . . ?
C41 C40 C45 120.44(18) . . ?
C41 C40 N33 119.75(16) . . ?
C45 C40 N33 119.65(16) . . ?
C40 C41 C42 119.0(2) . . ?
C40 C41 H41A 120.5 . . ?
C42 C41 H41A 120.5 . . ?
C43 C42 C41 119.6(2) . . ?
C43 C42 H42A 120.2 . . ?
C41 C42 H42A 120.2 . . ?
C44 C43 C42 121.2(2) . . ?
C44 C43 H43A 119.4 . . ?
C42 C43 H43A 119.4 . . ?
C43 C44 C45 119.6(2) . . ?
C43 C44 H44A 120.2 . . ?
C45 C44 H44A 120.2 . . ?
C44 C45 C40 120.1(2) . . ?
C44 C45 H45A 119.9 . . ?
C40 C45 H45A 119.9 . . ?

loop_
_geom_bond_atom_site_label_1
_geom_bond_atom_site_label_2
_geom_bond_distance
_geom_bond_site_symmetry_2
_geom_bond_publ_flag
N1 C6 1.321(2) . ?
N1 C2 1.358(2) . ?
C2 N3 1.342(2) . ?
C2 N7 1.348(2) . ?
N3 C4 1.335(2) . ?
C4 N5 1.346(2) . ?
C4 N33 1.374(2) . ?
N5 C6 1.325(2) . ?
C6 O19 1.3503(19) . ?
N7 C8 1.467(2) . ?
N7 H7A 0.8800 . ?
C8 C9 1.510(2) . ?
C8 C18 1.514(3) . ?
C8 H8A 1.0000 . ?
C9 C10 1.539(2) . ?
C9 H9A 0.9900 . ?
C9 H9B 0.9900 . ?
C10 N13 1.495(2) . ?
C10 C12 1.531(2) . ?
C10 C11 1.531(3) . ?
C11 H11A 0.9800 . ?
C11 H11B 0.9800 . ?
C11 H11C 0.9800 . ?
C12 H12A 0.9800 . ?
C12 H12B 0.9800 . ?
C12 H12C 0.9800 . ?
N13 O14 1.2930(19) . ?
N13 C15 1.490(3) . ?
C15 C16 1.529(3) . ?
C15 C17 1.530(3) . ?
C15 C18 1.530(3) . ?
C16 H16A 0.9800 . ?
C16 H16B 0.9800 . ?
C16 H16C 0.9800 . ?
C17 H17A 0.9800 . ?
C17 H17B 0.9800 . ?
C17 H17C 0.9800 . ?
C18 H18A 0.9900 . ?
C18 H18B 0.9900 . ?
O19 C20 1.4399(19) . ?
C20 C21 1.513(2) . ?
C20 H20A 0.9900 . ?
C20 H20B 0.9900 . ?
C21 N22 1.451(2) . ?
C21 H21A 0.9900 . ?
C21 H21B 0.9900 . ?
N22 N26 1.351(2) . ?
N22 C23 1.352(2) . ?
C23 C24 1.358(3) . ?
C23 H23A 0.9500 . ?
C24 C25 1.402(3) . ?
C24 H24A 0.9500 . ?
C25 N26 1.339(2) . ?
C25 C27 1.471(3) . ?
C27 N28 1.345(3) . ?
C27 C32 1.375(3) . ?
N28 C29 1.329(4) . ?
C29 C30 1.355(5) . ?
C29 H29A 0.9500 . ?
C30 C31 1.370(4) . ?
C30 H30A 0.9500 . ?
C31 C32 1.400(3) . ?
C31 H31A 0.9500 . ?
C32 H32A 0.9500 . ?
N33 C34 1.440(2) . ?
N33 C40 1.445(2) . ?
C34 C39 1.381(3) . ?
C34 C35 1.393(3) . ?
C35 C36 1.386(3) . ?
C35 H35A 0.9500 . ?
C36 C37 1.371(3) . ?
C36 H36A 0.9500 . ?
C37 C38 1.379(3) . ?
C37 H37A 0.9500 . ?
C38 C39 1.389(2) . ?
C38 H38A 0.9500 . ?
C39 H39A 0.9500 . ?
C40 C41 1.371(3) . ?
C40 C45 1.380(3) . ?
C41 C42 1.404(3) . ?
C41 H41A 0.9500 . ?
C42 C43 1.367(4) . ?
C42 H42A 0.9500 . ?
C43 C44 1.362(4) . ?
C43 H43A 0.9500 . ?
C44 C45 1.377(3) . ?
C44 H44A 0.9500 . ?
C45 H45A 0.9500 . ?
